data_7245693
loop_
_publ_author_name
'Morales-Morales, David'
'Juarez-Garrido, Hugo'
'German-Acacio, Juan Manuel'
'Jaime-Ad\'an, Everardo'
'Barroso-Flores, Joaqu\'in'
'Lara, Victor Hugo'
'Reyes-Martinez, Reyna'
'Toscano, Ruben Alfredo'
'Hernandez Ortega, Simon'

_publ_section_title
;
 Synthesis of a Series of Pd(II) Complexes of the Type
 [Pd(1,10-phen)(SRF)2]&#x00B7;Solvent. An Interesting Case of
 Solvatomorphism
;
_journal_name_full CrystEngComm
_journal_paper_doi 10.1039/D2CE01319C
_journal_year 2022
_chemical_formula_moiety '2(C24 H10 F8 N2 Pd S2), C6 H6'
_chemical_formula_sum 'C54 H26 F16 N4 Pd2 S4'
_chemical_formula_weight 1375.83
_space_group_crystal_system monoclinic
_space_group_IT_number 14
_space_group_name_Hall '-P 2ybc'
_space_group_name_H-M_alt 'P 1 21/c 1'
_atom_sites_solution_hydrogens geom
_audit_creation_method SHELXL-2018/3
_audit_update_record
;
2022-06-17 deposited with the CCDC.	2022-10-20 downloaded from the CCDC.
;
_cell_angle_alpha 90
_cell_angle_beta 90.514(2)
_cell_angle_gamma 90
_cell_formula_units_Z 4
_cell_length_a 14.2508(15)
_cell_length_b 25.660(3)
_cell_length_c 13.5876(15)
_cell_measurement_reflns_used 7876
_cell_measurement_temperature 298(2)
_cell_measurement_theta_max 24.65
_cell_measurement_theta_min 2.18
_cell_volume 4968.5(10)
_computing_cell_refinement 'SMART V 5.625 (Bruker, 1999)'
_computing_data_collection 'SMART V 5.625 (Bruker, 1999)'
_computing_data_reduction 'SAINT V 7.34A (Bruker, 2006)'
_computing_molecular_graphics 'SHELXTL V 6.12 (Sheldrick, 2000)'
_computing_publication_material 'SHELXTL V 6.12 (Sheldrick, 2000)'
_computing_structure_refinement 'SHELXL-2018/3 (Sheldrick, 2018)'
_computing_structure_solution 'SHELXTL V 6.12 (Sheldrick, 2000)'
_diffrn_ambient_temperature 298(2)
_diffrn_detector_area_resol_mean 0.661
_diffrn_measured_fraction_theta_full 0.999
_diffrn_measured_fraction_theta_max 0.997
_diffrn_measurement_device_type 'Bruker Smart Apex CCD diffractometer 01-670'
_diffrn_measurement_method \w-scans
_diffrn_radiation_type MoK\a
_diffrn_radiation_wavelength 0.71073
_diffrn_reflns_av_R_equivalents 0.0539
_diffrn_reflns_av_unetI/netI 0.0532
_diffrn_reflns_Laue_measured_fraction_full 0.999
_diffrn_reflns_Laue_measured_fraction_max 0.997
_diffrn_reflns_limit_h_max 17
_diffrn_reflns_limit_h_min -17
_diffrn_reflns_limit_k_max 30
_diffrn_reflns_limit_k_min -30
_diffrn_reflns_limit_l_max 16
_diffrn_reflns_limit_l_min -16
_diffrn_reflns_number 33272
_diffrn_reflns_point_group_measured_fraction_full 0.999
_diffrn_reflns_point_group_measured_fraction_max 0.997
_diffrn_reflns_theta_full 25.242
_diffrn_reflns_theta_max 25.382
_diffrn_reflns_theta_min 1.635
_exptl_absorpt_coefficient_mu 0.997
_exptl_absorpt_correction_T_max 0.7452
_exptl_absorpt_correction_T_min 0.6416
_exptl_absorpt_correction_type multi-scan
_exptl_absorpt_process_details
; 
 SADABS 2016/2: Krause, L., Herbst-Irmer, R., Sheldrick G.M. & Stalke D., 
 J. Appl. Cryst. 48 (2015) 3-10 
;
_exptl_crystal_colour red
_exptl_crystal_density_diffrn 1.839
_exptl_crystal_description prism
_exptl_crystal_F_000 2712
_exptl_crystal_size_max 0.432
_exptl_crystal_size_mid 0.128
_exptl_crystal_size_min 0.072
_refine_diff_density_max 0.722
_refine_diff_density_min -0.413
_refine_diff_density_rms 0.082
_refine_ls_extinction_method none
_refine_ls_goodness_of_fit_ref 1.020
_refine_ls_hydrogen_treatment constr
_refine_ls_matrix_type full
_refine_ls_number_parameters 903
_refine_ls_number_reflns 9096
_refine_ls_number_restraints 802
_refine_ls_restrained_S_all 0.983
_refine_ls_R_factor_all 0.0770
_refine_ls_R_factor_gt 0.0473
_refine_ls_shift/su_max 0.001
_refine_ls_shift/su_mean 0.000
_refine_ls_structure_factor_coef Fsqd
_refine_ls_weighting_details 'w=1/[\s^2^(Fo^2^)+(0.0417P)^2^+2.6549P] where P=(Fo^2^+2Fc^2^)/3'
_refine_ls_weighting_scheme calc
_refine_ls_wR_factor_gt 0.0931
_refine_ls_wR_factor_ref 0.1041
_reflns_Friedel_coverage 0.000
_reflns_number_gt 6386
_reflns_number_total 9096
_reflns_threshold_expression 'I > 2\s(I)'
_cod_data_source_file d2ce01319c2.cif
_cod_data_source_block Compound-2
_cod_original_cell_volume 4968.5(9)
_cod_original_sg_symbol_H-M 'P 21/c'
_cod_database_code 7245693
_shelx_shelxl_version_number 2018/3
_shelx_space_group_comment
; 
The symmetry employed for this shelxl refinement is uniquely defined 
by the following loop, which should always be used as a source of 
symmetry information in preference to the above space-group names. 
They are only intended as comments. 
;
_shelx_estimated_absorpt_t_min 0.673
_shelx_estimated_absorpt_t_max 0.932

loop_
_space_group_symop_operation_xyz
'x, y, z'
'-x, y+1/2, -z+1/2'
'-x, -y, -z'
'x, -y-1/2, z-1/2'

loop_
_atom_site_label
_atom_site_type_symbol
_atom_site_fract_x
_atom_site_fract_y
_atom_site_fract_z
_atom_site_U_iso_or_equiv
_atom_site_adp_type
_atom_site_occupancy
_atom_site_site_symmetry_order
_atom_site_calc_flag
_atom_site_refinement_flags_posn
_atom_site_refinement_flags_adp
_atom_site_refinement_flags_occupancy
_atom_site_disorder_assembly
_atom_site_disorder_group
Pd1 Pd 0.16481(2) 0.37809(2) 0.86290(3) 0.04270(11) Uani 1 1 d . . . . .
S101 S 0.19637(9) 0.34988(5) 0.70687(10) 0.0559(3) Uani 1 1 d . . . . .
S102 S 0.16821(9) 0.29430(5) 0.92025(10) 0.0523(3) Uani 1 1 d . . . . .
F101 F 0.0134(2) 0.40181(12) 0.6597(3) 0.0895(11) Uani 1 1 d . . . . .
F102 F -0.1477(2) 0.35797(15) 0.6084(4) 0.1232(16) Uani 1 1 d . . . . .
F103 F -0.0111(2) 0.19265(11) 0.6295(2) 0.0747(9) Uani 1 1 d . . . . .
F104 F 0.1524(2) 0.23564(11) 0.6801(2) 0.0686(8) Uani 1 1 d . . . . .
F105 F -0.02593(18) 0.34459(10) 0.8828(2) 0.0616(8) Uani 1 1 d . . . . .
F106 F -0.1849(2) 0.29638(14) 0.8487(3) 0.0887(11) Uani 1 1 d . . . . .
F107 F -0.0328(3) 0.13443(12) 0.8754(3) 0.1047(13) Uani 1 1 d . . . . .
F108 F 0.1289(2) 0.18249(11) 0.9053(3) 0.0824(10) Uani 1 1 d . . . . .
C101 C 0.0897(3) 0.32055(19) 0.6708(3) 0.0477(12) Uani 1 1 d . . . . .
C102 C 0.0103(4) 0.34943(19) 0.6511(4) 0.0592(14) Uani 1 1 d . . . . .
C103 C -0.0733(4) 0.3273(2) 0.6257(5) 0.0715(16) Uani 1 1 d . . . . .
C104 C -0.0820(4) 0.2742(2) 0.6173(4) 0.0654(15) Uani 1 1 d . . . . .
H104 H -0.138835 0.258766 0.599998 0.078 Uiso 1 1 calc R U . . .
C105 C -0.0044(4) 0.2451(2) 0.6353(4) 0.0545(13) Uani 1 1 d . . . . .
C106 C 0.0795(3) 0.26701(19) 0.6612(3) 0.0472(12) Uani 1 1 d . . . . .
C107 C 0.0593(3) 0.26601(17) 0.8946(3) 0.0443(11) Uani 1 1 d . . . . .
C108 C -0.0248(3) 0.29218(18) 0.8805(3) 0.0466(11) Uani 1 1 d . . . . .
C109 C -0.1083(4) 0.2669(2) 0.8632(4) 0.0607(14) Uani 1 1 d . . . . .
C110 C -0.1143(4) 0.2138(2) 0.8611(4) 0.0712(16) Uani 1 1 d . . . . .
H110 H -0.170969 0.196701 0.849969 0.085 Uiso 1 1 calc R U . . .
C111 C -0.0326(5) 0.1874(2) 0.8762(4) 0.0693(16) Uani 1 1 d . . . . .
C112 C 0.0511(4) 0.21154(19) 0.8915(4) 0.0551(13) Uani 1 1 d . . . . .
N113 N 0.1552(2) 0.45744(13) 0.8259(3) 0.0420(9) Uani 1 1 d . . . . .
C114 C 0.1569(3) 0.47953(19) 0.7384(4) 0.0538(13) Uani 1 1 d . . . . .
H114 H 0.167737 0.458661 0.683666 0.065 Uiso 1 1 calc R U . . .
C115 C 0.1433(4) 0.5326(2) 0.7242(4) 0.0595(14) Uani 1 1 d . . . . .
H115 H 0.145257 0.546649 0.661229 0.071 Uiso 1 1 calc R U . . .
C116 C 0.1269(3) 0.5639(2) 0.8031(4) 0.0584(14) Uani 1 1 d . . . . .
H116 H 0.117621 0.599458 0.794377 0.070 Uiso 1 1 calc R U . . .
C117 C 0.1086(3) 0.57139(19) 0.9853(4) 0.0566(13) Uani 1 1 d . . . . .
H117 H 0.099244 0.607182 0.980918 0.068 Uiso 1 1 calc R U . . .
C118 C 0.1070(3) 0.5486(2) 1.0736(4) 0.0589(14) Uani 1 1 d . . . . .
H118 H 0.096752 0.568858 1.129274 0.071 Uiso 1 1 calc R U . . .
C119 C 0.1212(3) 0.4672(2) 1.1742(4) 0.0572(13) Uani 1 1 d . . . . .
H119 H 0.111597 0.485490 1.232412 0.069 Uiso 1 1 calc R U . . .
C120 C 0.1353(4) 0.4152(2) 1.1767(4) 0.0594(14) Uani 1 1 d . . . . .
H120 H 0.136514 0.397651 1.236591 0.071 Uiso 1 1 calc R U . . .
C121 C 0.1482(3) 0.38799(18) 1.0888(4) 0.0514(12) Uani 1 1 d . . . . .
H121 H 0.157408 0.352134 1.091378 0.062 Uiso 1 1 calc R U . . .
N122 N 0.1477(2) 0.41126(14) 1.0026(3) 0.0423(9) Uani 1 1 d . . . . .
C123 C 0.1377(3) 0.48788(16) 0.9054(3) 0.0383(10) Uani 1 1 d . . . . .
C124 C 0.1243(3) 0.54213(18) 0.8971(4) 0.0465(12) Uani 1 1 d . . . . .
C125 C 0.1208(3) 0.49362(18) 1.0842(3) 0.0468(11) Uani 1 1 d . . . . .
C126 C 0.1353(3) 0.46370(17) 0.9992(3) 0.0397(10) Uani 1 1 d . . . . .
Pd2 Pd 0.34611(2) 0.61682(2) 0.84496(3) 0.04681(12) Uani 1 1 d D . . . .
S201 S 0.34713(10) 0.63771(6) 0.68093(11) 0.0646(4) Uani 1 1 d . . . . .
S202 S 0.30640(9) 0.70052(5) 0.88210(13) 0.0692(4) Uani 1 1 d . . . . .
F201 F 0.5437(2) 0.60047(12) 0.7138(2) 0.0765(9) Uani 1 1 d . . . . .
F202 F 0.7006(2) 0.65542(15) 0.7185(3) 0.0987(12) Uani 1 1 d . . . . .
F203 F 0.5302(3) 0.80711(13) 0.6437(3) 0.0951(11) Uani 1 1 d . . . . .
F204 F 0.3721(2) 0.75246(13) 0.6407(2) 0.0832(10) Uani 1 1 d . . . . .
F205 F 0.5115(2) 0.66548(11) 0.9201(2) 0.0717(9) Uani 1 1 d . . . . .
F206 F 0.6591(2) 0.72549(15) 0.9328(3) 0.0954(11) Uani 1 1 d . . . . .
F207 F 0.4715(3) 0.87391(12) 0.8919(3) 0.1137(14) Uani 1 1 d . . . . .
F208 F 0.3211(2) 0.81412(11) 0.8746(3) 0.0928(11) Uani 1 1 d . . . . .
C201 C 0.4516(3) 0.67404(19) 0.6768(3) 0.0510(12) Uani 1 1 d . . . . .
C202 C 0.5382(4) 0.65179(19) 0.6941(4) 0.0549(13) Uani 1 1 d . . . . .
C203 C 0.6190(4) 0.6799(3) 0.6970(4) 0.0672(15) Uani 1 1 d . . . . .
C204 C 0.6194(4) 0.7326(2) 0.6802(4) 0.0701(16) Uani 1 1 d . . . . .
H204 H 0.674514 0.752014 0.681824 0.084 Uiso 1 1 calc R U . . .
C205 C 0.5335(4) 0.7551(2) 0.6609(4) 0.0642(15) Uani 1 1 d . . . . .
C206 C 0.4536(4) 0.7274(2) 0.6582(4) 0.0598(14) Uani 1 1 d . . . . .
C207 C 0.4098(3) 0.73699(18) 0.8957(4) 0.0487(12) Uani 1 1 d . . . . .
C208 C 0.4982(4) 0.71765(19) 0.9113(4) 0.0523(12) Uani 1 1 d . . . . .
C209 C 0.5760(4) 0.7480(2) 0.9182(4) 0.0613(14) Uani 1 1 d . . . . .
C210 C 0.5690(4) 0.8019(2) 0.9128(4) 0.0712(17) Uani 1 1 d . . . . .
H210 H 0.621436 0.823272 0.917981 0.085 Uiso 1 1 calc R U . . .
C211 C 0.4817(5) 0.8216(2) 0.8995(4) 0.0703(16) Uani 1 1 d . . . . .
C212 C 0.4044(4) 0.79150(19) 0.8897(4) 0.0584(14) Uani 1 1 d . . . . .
N213 N 0.3717(14) 0.5388(3) 0.8147(7) 0.0466(17) Uani 0.640(8) 1 d D U P A 1
C214 C 0.3835(10) 0.5164(4) 0.7294(7) 0.0537(18) Uani 0.640(8) 1 d . U P A 1
H214 H 0.381272 0.536643 0.672653 0.064 Uiso 0.640(8) 1 calc R U P A 1
C215 C 0.3997(7) 0.4621(3) 0.7209(8) 0.0576(19) Uani 0.640(8) 1 d . U P A 1
H215 H 0.409725 0.446928 0.659753 0.069 Uiso 0.640(8) 1 calc R U P A 1
C216 C 0.4002(7) 0.4320(4) 0.8058(8) 0.0552(19) Uani 0.640(8) 1 d . U P A 1
H216 H 0.408156 0.396057 0.801591 0.066 Uiso 0.640(8) 1 calc R U P A 1
C217 C 0.3888(6) 0.4274(4) 0.9854(8) 0.0580(18) Uani 0.640(8) 1 d . U P A 1
H217 H 0.396653 0.391473 0.983611 0.070 Uiso 0.640(8) 1 calc R U P A 1
C218 C 0.3776(8) 0.4510(4) 1.0745(8) 0.0576(19) Uani 0.640(8) 1 d . U P A 1
H218 H 0.378450 0.431711 1.132396 0.069 Uiso 0.640(8) 1 calc R U P A 1
C219 C 0.3542(7) 0.5337(5) 1.1639(9) 0.0650(19) Uani 0.640(8) 1 d . U P A 1
H219 H 0.355091 0.515860 1.223506 0.078 Uiso 0.640(8) 1 calc R U P A 1
C220 C 0.3425(8) 0.5865(5) 1.1651(8) 0.067(2) Uani 0.640(8) 1 d . U P A 1
H220 H 0.336620 0.604551 1.223976 0.080 Uiso 0.640(8) 1 calc R U P A 1
C221 C 0.3399(9) 0.6117(4) 1.0769(9) 0.0613(19) Uani 0.640(8) 1 d . U P A 1
H221 H 0.331016 0.647617 1.077587 0.074 Uiso 0.640(8) 1 calc R U P A 1
N222 N 0.3491(19) 0.5883(6) 0.9887(7) 0.0547(18) Uani 0.640(8) 1 d D U P A 1
C223 C 0.3746(10) 0.5094(5) 0.8978(7) 0.0473(15) Uani 0.640(8) 1 d . U P A 1
C224 C 0.3890(8) 0.4553(5) 0.8959(8) 0.0522(16) Uani 0.640(8) 1 d . U P A 1
C225 C 0.3648(7) 0.5052(4) 1.0763(7) 0.0577(17) Uani 0.640(8) 1 d . U P A 1
C226 C 0.3625(10) 0.5344(4) 0.9918(9) 0.0482(16) Uani 0.640(8) 1 d . U P A 1
N313 N 0.373(3) 0.5363(6) 0.8390(14) 0.049(2) Uani 0.360(8) 1 d D U P A 2
C314 C 0.3889(19) 0.5067(8) 0.7596(14) 0.054(2) Uani 0.360(8) 1 d . U P A 2
H314 H 0.391335 0.522513 0.698163 0.065 Uiso 0.360(8) 1 calc R U P A 2
C315 C 0.4023(14) 0.4505(8) 0.7663(16) 0.057(2) Uani 0.360(8) 1 d . U P A 2
H315 H 0.412706 0.429542 0.711657 0.068 Uiso 0.360(8) 1 calc R U P A 2
C316 C 0.3983(14) 0.4316(8) 0.8583(16) 0.058(2) Uani 0.360(8) 1 d . U P A 2
H316 H 0.407286 0.395919 0.865549 0.070 Uiso 0.360(8) 1 calc R U P A 2
C317 C 0.3811(16) 0.4379(8) 1.0369(16) 0.057(2) Uani 0.360(8) 1 d . U P A 2
H317 H 0.389133 0.402306 1.047216 0.068 Uiso 0.360(8) 1 calc R U P A 2
C318 C 0.3672(12) 0.4709(8) 1.1174(14) 0.062(2) Uani 0.360(8) 1 d . U P A 2
H318 H 0.365971 0.456496 1.180210 0.075 Uiso 0.360(8) 1 calc R U P A 2
C319 C 0.3377(14) 0.5588(9) 1.1827(15) 0.061(2) Uani 0.360(8) 1 d . U P A 2
H319 H 0.334470 0.547027 1.247337 0.073 Uiso 0.360(8) 1 calc R U P A 2
C320 C 0.3248(14) 0.6112(7) 1.1633(14) 0.063(2) Uani 0.360(8) 1 d . U P A 2
H320 H 0.314175 0.634273 1.214737 0.076 Uiso 0.360(8) 1 calc R U P A 2
C321 C 0.3279(17) 0.6298(7) 1.0650(16) 0.057(2) Uani 0.360(8) 1 d . U P A 2
H321 H 0.319279 0.665043 1.051558 0.069 Uiso 0.360(8) 1 calc R U P A 2
N322 N 0.343(4) 0.5967(10) 0.9938(11) 0.054(2) Uani 0.360(8) 1 d D U P A 2
C323 C 0.372(2) 0.5133(9) 0.9275(14) 0.0481(19) Uani 0.360(8) 1 d . U P A 2
C324 C 0.3831(14) 0.4582(8) 0.9387(14) 0.0540(19) Uani 0.360(8) 1 d . U P A 2
C325 C 0.3553(15) 0.5234(7) 1.1074(17) 0.0581(19) Uani 0.360(8) 1 d . U P A 2
C326 C 0.357(2) 0.5467(9) 1.0110(16) 0.0512(18) Uani 0.360(8) 1 d . U P A 2
C1 C 0.3416(13) 0.5138(7) 0.4622(15) 0.119(3) Uani 0.60(2) 1 d D U P B 1
H1 H 0.396888 0.533019 0.463234 0.143 Uiso 0.60(2) 1 calc R U P B 1
C2 C 0.2591(15) 0.5386(7) 0.459(2) 0.119(3) Uani 0.60(2) 1 d D U P B 1
H2 H 0.257098 0.574705 0.465042 0.143 Uiso 0.60(2) 1 calc R U P B 1
C3 C 0.1781(14) 0.5112(8) 0.4485(16) 0.118(3) Uani 0.60(2) 1 d D U P B 1
H3 H 0.122512 0.529151 0.436610 0.142 Uiso 0.60(2) 1 calc R U P B 1
C4 C 0.1756(14) 0.4573(8) 0.4545(13) 0.117(3) Uani 0.60(2) 1 d D U P B 1
H4 H 0.119129 0.439137 0.453929 0.140 Uiso 0.60(2) 1 calc R U P B 1
C5 C 0.2604(19) 0.4320(5) 0.4615(16) 0.118(3) Uani 0.60(2) 1 d D U P B 1
H5 H 0.261214 0.395795 0.464894 0.141 Uiso 0.60(2) 1 calc R U P B 1
C6 C 0.3458(15) 0.4591(8) 0.4635(13) 0.118(3) Uani 0.60(2) 1 d D U P B 1
H6 H 0.402926 0.441628 0.465611 0.142 Uiso 0.60(2) 1 calc R U P B 1
C1B C 0.277(2) 0.5367(9) 0.449(4) 0.119(3) Uani 0.40(2) 1 d D U P B 2
H1B H 0.298222 0.570709 0.440789 0.143 Uiso 0.40(2) 1 calc R U P B 2
C2B C 0.1845(17) 0.5276(9) 0.454(3) 0.117(3) Uani 0.40(2) 1 d D U P B 2
H2B H 0.142346 0.555294 0.452810 0.141 Uiso 0.40(2) 1 calc R U P B 2
C3B C 0.1525(15) 0.4779(13) 0.460(2) 0.117(3) Uani 0.40(2) 1 d D U P B 2
H3B H 0.088171 0.472326 0.464238 0.140 Uiso 0.40(2) 1 calc R U P B 2
C4B C 0.211(3) 0.4353(8) 0.460(2) 0.116(3) Uani 0.40(2) 1 d D U P B 2
H4B H 0.188113 0.401443 0.461876 0.139 Uiso 0.40(2) 1 calc R U P B 2
C5B C 0.307(2) 0.4450(9) 0.458(2) 0.117(3) Uani 0.40(2) 1 d D U P B 2
H5B H 0.348211 0.417106 0.457311 0.141 Uiso 0.40(2) 1 calc R U P B 2
C6B C 0.3420(16) 0.4960(13) 0.456(2) 0.120(3) Uani 0.40(2) 1 d D U P B 2
H6B H 0.406125 0.502531 0.460104 0.144 Uiso 0.40(2) 1 calc R U P B 2

loop_
_atom_site_aniso_label
_atom_site_aniso_U_11
_atom_site_aniso_U_22
_atom_site_aniso_U_33
_atom_site_aniso_U_23
_atom_site_aniso_U_13
_atom_site_aniso_U_12
Pd1 0.0407(2) 0.0387(2) 0.0486(2) -0.00612(16) 0.00000(16) -0.00349(16)
S101 0.0477(7) 0.0621(8) 0.0580(8) -0.0164(7) 0.0060(6) -0.0066(6)
S102 0.0470(7) 0.0430(7) 0.0666(8) -0.0039(6) -0.0081(6) 0.0038(6)
F101 0.066(2) 0.0528(19) 0.149(3) 0.010(2) -0.021(2) 0.0005(16)
F102 0.059(2) 0.087(3) 0.223(5) 0.029(3) -0.045(3) 0.000(2)
F103 0.085(2) 0.0520(18) 0.087(2) -0.0213(16) 0.0102(18) -0.0143(16)
F104 0.067(2) 0.0564(18) 0.082(2) -0.0219(16) 0.0024(17) 0.0103(16)
F105 0.0526(17) 0.0428(16) 0.090(2) -0.0075(15) 0.0067(16) 0.0098(13)
F106 0.0448(18) 0.108(3) 0.114(3) -0.008(2) 0.0037(18) 0.0036(19)
F107 0.147(4) 0.0471(19) 0.120(3) -0.0129(19) -0.006(3) -0.031(2)
F108 0.097(3) 0.0415(17) 0.109(3) -0.0015(17) -0.001(2) 0.0154(17)
C101 0.044(3) 0.053(3) 0.046(3) -0.010(2) 0.001(2) -0.007(2)
C102 0.062(4) 0.040(3) 0.075(4) -0.003(3) -0.005(3) -0.004(3)
C103 0.058(4) 0.062(4) 0.095(4) 0.014(3) -0.017(3) -0.006(3)
C104 0.056(3) 0.076(4) 0.064(4) -0.004(3) -0.007(3) -0.019(3)
C105 0.065(4) 0.048(3) 0.051(3) -0.008(2) 0.007(3) -0.009(3)
C106 0.046(3) 0.056(3) 0.039(3) -0.011(2) 0.001(2) 0.003(3)
C107 0.053(3) 0.038(3) 0.042(3) -0.005(2) 0.003(2) -0.006(2)
C108 0.048(3) 0.045(3) 0.047(3) -0.008(2) 0.007(2) 0.003(2)
C109 0.051(3) 0.076(4) 0.056(3) -0.003(3) 0.013(3) -0.001(3)
C110 0.070(4) 0.083(5) 0.060(4) -0.007(3) 0.005(3) -0.027(4)
C111 0.096(5) 0.045(3) 0.067(4) -0.008(3) 0.005(3) -0.023(3)
C112 0.066(4) 0.039(3) 0.060(3) -0.001(2) 0.005(3) 0.005(3)
N113 0.041(2) 0.040(2) 0.046(2) 0.0011(18) 0.0009(18) -0.0075(17)
C114 0.058(3) 0.057(3) 0.047(3) 0.001(2) 0.003(2) -0.011(3)
C115 0.069(4) 0.057(3) 0.052(3) 0.015(3) 0.002(3) -0.005(3)
C116 0.054(3) 0.045(3) 0.076(4) 0.010(3) -0.003(3) 0.004(2)
C117 0.051(3) 0.041(3) 0.077(4) -0.006(3) 0.004(3) 0.004(2)
C118 0.052(3) 0.051(3) 0.074(4) -0.015(3) 0.005(3) 0.007(3)
C119 0.058(3) 0.064(4) 0.050(3) -0.011(3) 0.004(3) -0.002(3)
C120 0.066(4) 0.066(4) 0.047(3) 0.006(3) 0.002(3) -0.005(3)
C121 0.056(3) 0.046(3) 0.053(3) 0.001(2) -0.002(2) -0.004(2)
N122 0.038(2) 0.039(2) 0.049(2) -0.0012(18) -0.0012(18) -0.0025(17)
C123 0.031(2) 0.036(2) 0.048(3) -0.006(2) -0.001(2) -0.0047(19)
C124 0.031(2) 0.045(3) 0.063(3) -0.002(2) 0.003(2) -0.002(2)
C125 0.039(3) 0.052(3) 0.049(3) -0.006(2) 0.006(2) -0.003(2)
C126 0.032(2) 0.039(3) 0.048(3) -0.003(2) 0.000(2) -0.001(2)
Pd2 0.0436(2) 0.0349(2) 0.0619(2) -0.00005(17) 0.00324(18) -0.00212(17)
S201 0.0548(8) 0.0712(9) 0.0677(9) 0.0098(7) -0.0078(7) -0.0055(7)
S202 0.0419(7) 0.0427(7) 0.1232(13) -0.0123(8) 0.0069(8) 0.0021(6)
F201 0.068(2) 0.0618(19) 0.100(2) 0.0152(18) 0.0051(18) 0.0158(16)
F202 0.049(2) 0.117(3) 0.130(3) 0.015(2) 0.006(2) 0.013(2)
F203 0.122(3) 0.060(2) 0.103(3) 0.0223(19) 0.011(2) -0.016(2)
F204 0.075(2) 0.073(2) 0.102(3) 0.0343(19) 0.0016(19) 0.0183(18)
F205 0.0583(19) 0.0576(19) 0.099(2) 0.0079(16) -0.0134(17) 0.0134(15)
F206 0.0474(19) 0.129(3) 0.109(3) 0.000(2) -0.0197(19) -0.003(2)
F207 0.126(3) 0.042(2) 0.173(4) 0.004(2) 0.014(3) -0.027(2)
F208 0.073(2) 0.0447(18) 0.160(3) 0.005(2) 0.001(2) 0.0150(17)
C201 0.048(3) 0.058(3) 0.047(3) 0.006(2) 0.002(2) 0.005(2)
C202 0.061(3) 0.046(3) 0.059(3) 0.011(2) 0.009(3) 0.003(3)
C203 0.048(3) 0.090(5) 0.064(4) 0.013(3) 0.009(3) 0.007(3)
C204 0.055(4) 0.091(5) 0.065(4) 0.008(3) 0.013(3) -0.017(3)
C205 0.076(4) 0.058(4) 0.058(3) 0.011(3) 0.008(3) -0.012(3)
C206 0.064(4) 0.064(4) 0.051(3) 0.016(3) 0.000(3) 0.011(3)
C207 0.047(3) 0.041(3) 0.058(3) 0.003(2) 0.004(2) 0.002(2)
C208 0.055(3) 0.047(3) 0.054(3) 0.004(2) -0.006(3) 0.002(3)
C209 0.044(3) 0.086(4) 0.054(3) -0.004(3) -0.009(3) -0.003(3)
C210 0.067(4) 0.078(4) 0.068(4) -0.002(3) 0.002(3) -0.034(3)
C211 0.081(4) 0.043(3) 0.087(4) 0.004(3) 0.011(4) -0.015(3)
C212 0.056(3) 0.043(3) 0.076(4) 0.007(3) 0.002(3) 0.000(3)
N213 0.045(3) 0.038(3) 0.057(4) 0.001(2) -0.004(5) 0.001(3)
C214 0.059(4) 0.044(3) 0.059(4) 0.003(3) -0.003(4) 0.004(3)
C215 0.067(4) 0.044(3) 0.062(4) 0.003(3) 0.001(4) 0.008(3)
C216 0.059(4) 0.043(3) 0.064(4) 0.008(3) -0.001(4) 0.005(3)
C217 0.053(4) 0.055(3) 0.067(4) 0.018(3) -0.009(4) 0.001(3)
C218 0.053(3) 0.060(4) 0.059(4) 0.018(3) -0.013(4) -0.002(4)
C219 0.060(4) 0.075(4) 0.059(3) 0.007(3) -0.006(4) -0.009(4)
C220 0.064(4) 0.073(4) 0.064(3) -0.001(4) -0.006(3) -0.006(5)
C221 0.055(4) 0.064(4) 0.065(3) 0.000(3) -0.003(3) -0.007(4)
N222 0.047(4) 0.056(4) 0.062(3) 0.003(3) 0.003(3) -0.008(4)
C223 0.037(3) 0.044(3) 0.061(3) 0.007(3) -0.003(4) -0.005(3)
C224 0.048(3) 0.047(3) 0.061(4) 0.009(3) -0.005(4) -0.002(3)
C225 0.047(3) 0.063(4) 0.062(3) 0.008(3) -0.007(3) -0.011(3)
C226 0.033(3) 0.052(3) 0.060(3) 0.009(3) -0.003(3) -0.013(3)
N313 0.045(4) 0.040(4) 0.061(4) 0.003(3) -0.002(6) 0.001(4)
C314 0.055(4) 0.044(4) 0.063(4) 0.003(4) -0.002(5) 0.004(4)
C315 0.062(4) 0.045(4) 0.065(4) 0.002(4) -0.001(5) 0.004(4)
C316 0.057(4) 0.049(4) 0.069(5) 0.008(4) -0.003(5) -0.001(4)
C317 0.051(4) 0.054(4) 0.065(4) 0.016(3) -0.008(5) 0.000(4)
C318 0.057(4) 0.065(4) 0.066(4) 0.012(4) -0.005(5) -0.003(5)
C319 0.060(5) 0.065(5) 0.058(4) 0.007(4) -0.006(4) -0.005(5)
C320 0.064(5) 0.065(5) 0.061(4) 0.006(5) -0.004(5) -0.001(6)
C321 0.054(5) 0.058(5) 0.060(4) 0.002(4) -0.002(4) -0.006(5)
N322 0.046(5) 0.053(4) 0.062(4) 0.004(3) 0.002(4) -0.009(5)
C323 0.037(4) 0.046(3) 0.062(4) 0.010(3) -0.004(5) -0.006(4)
C324 0.048(4) 0.049(3) 0.065(4) 0.013(3) -0.005(4) -0.001(3)
C325 0.050(4) 0.063(4) 0.061(4) 0.005(3) -0.005(4) -0.008(4)
C326 0.039(4) 0.054(4) 0.061(3) 0.005(3) -0.003(4) -0.010(4)
C1 0.178(6) 0.085(6) 0.093(5) -0.005(5) -0.005(5) 0.002(5)
C2 0.179(7) 0.086(5) 0.093(5) -0.001(5) -0.006(6) 0.000(4)
C3 0.178(6) 0.087(6) 0.089(5) -0.003(6) -0.008(5) 0.000(5)
C4 0.177(7) 0.086(6) 0.087(4) -0.009(5) -0.006(5) 0.001(5)
C5 0.178(7) 0.086(5) 0.089(4) -0.010(4) -0.005(6) 0.001(5)
C6 0.177(7) 0.086(6) 0.091(5) -0.010(5) -0.004(5) 0.002(5)
C1B 0.178(7) 0.087(5) 0.092(5) 0.000(5) -0.004(6) -0.001(5)
C2B 0.177(7) 0.084(6) 0.090(5) -0.003(6) -0.007(6) 0.000(5)
C3B 0.177(7) 0.085(6) 0.089(5) -0.007(6) -0.007(6) 0.000(5)
C4B 0.177(7) 0.084(6) 0.087(5) -0.011(5) -0.006(6) 0.000(5)
C5B 0.177(7) 0.085(5) 0.090(5) -0.010(5) -0.004(6) 0.001(5)
C6B 0.178(7) 0.087(6) 0.094(5) -0.006(6) -0.004(5) 0.000(5)

loop_
_atom_type_symbol
_atom_type_description
_atom_type_scat_dispersion_real
_atom_type_scat_dispersion_imag
_atom_type_scat_source
C C 0.0033 0.0016 'International Tables Vol C Tables 4.2.6.8 and 6.1.1.4'
H H 0.0000 0.0000 'International Tables Vol C Tables 4.2.6.8 and 6.1.1.4'
N N 0.0061 0.0033 'International Tables Vol C Tables 4.2.6.8 and 6.1.1.4'
F F 0.0171 0.0103 'International Tables Vol C Tables 4.2.6.8 and 6.1.1.4'
S S 0.1246 0.1234 'International Tables Vol C Tables 4.2.6.8 and 6.1.1.4'
Pd Pd -0.9988 1.0072 'International Tables Vol C Tables 4.2.6.8 and 6.1.1.4'

loop_
_geom_angle_atom_site_label_1
_geom_angle_atom_site_label_2
_geom_angle_atom_site_label_3
_geom_angle
_geom_angle_site_symmetry_1
_geom_angle_site_symmetry_3
_geom_angle_publ_flag
N122 Pd1 N113 79.37(14) . . ?
N122 Pd1 S102 94.32(11) . . ?
N113 Pd1 S102 173.42(10) . . ?
N122 Pd1 S101 173.00(10) . . ?
N113 Pd1 S101 95.62(11) . . ?
S102 Pd1 S101 90.83(5) . . ?
C101 S101 Pd1 102.52(15) . . ?
C107 S102 Pd1 107.86(16) . . ?
C102 C101 C106 115.4(4) . . ?
C102 C101 S101 122.0(4) . . ?
C106 C101 S101 122.6(4) . . ?
F101 C102 C103 117.7(5) . . ?
F101 C102 C101 119.6(5) . . ?
C103 C102 C101 122.7(5) . . ?
F102 C103 C102 119.3(5) . . ?
F102 C103 C104 119.9(5) . . ?
C102 C103 C104 120.8(5) . . ?
C105 C104 C103 117.3(5) . . ?
F103 C105 C104 118.7(5) . . ?
F103 C105 C106 119.1(5) . . ?
C104 C105 C106 122.1(5) . . ?
F104 C106 C105 118.6(4) . . ?
F104 C106 C101 119.8(4) . . ?
C105 C106 C101 121.5(5) . . ?
C108 C107 C112 114.0(4) . . ?
C108 C107 S102 126.3(4) . . ?
C112 C107 S102 119.6(4) . . ?
F105 C108 C109 117.8(4) . . ?
F105 C108 C107 119.4(4) . . ?
C109 C108 C107 122.8(5) . . ?
F106 C109 C110 120.6(5) . . ?
F106 C109 C108 117.4(5) . . ?
C110 C109 C108 121.9(5) . . ?
C109 C110 C111 116.1(5) . . ?
C112 C111 F107 117.3(6) . . ?
C112 C111 C110 123.1(5) . . ?
F107 C111 C110 119.6(6) . . ?
F108 C112 C111 119.3(5) . . ?
F108 C112 C107 118.6(5) . . ?
C111 C112 C107 122.1(5) . . ?
C114 N113 C123 118.4(4) . . ?
C114 N113 Pd1 129.1(3) . . ?
C123 N113 Pd1 112.3(3) . . ?
N113 C114 C115 122.9(5) . . ?
C116 C115 C114 119.7(5) . . ?
C115 C116 C124 119.4(5) . . ?
C118 C117 C124 121.8(5) . . ?
C117 C118 C125 121.2(5) . . ?
C120 C119 C125 120.0(5) . . ?
C119 C120 C121 119.6(5) . . ?
N122 C121 C120 122.3(5) . . ?
C121 N122 C126 118.7(4) . . ?
C121 N122 Pd1 128.5(3) . . ?
C126 N122 Pd1 112.8(3) . . ?
N113 C123 C124 122.0(4) . . ?
N113 C123 C126 118.0(4) . . ?
C124 C123 C126 120.0(4) . . ?
C116 C124 C123 117.6(4) . . ?
C116 C124 C117 124.2(5) . . ?
C123 C124 C117 118.2(4) . . ?
C119 C125 C126 117.1(4) . . ?
C119 C125 C118 124.4(5) . . ?
C126 C125 C118 118.6(4) . . ?
N122 C126 C125 122.3(4) . . ?
N122 C126 C123 117.4(4) . . ?
C125 C126 C123 120.3(4) . . ?
N213 Pd2 N222 81.1(4) . . ?
N322 Pd2 N313 78.5(9) . . ?
N213 Pd2 S202 175.4(5) . . ?
N222 Pd2 S202 97.3(4) . . ?
N322 Pd2 S202 90.6(7) . . ?
N313 Pd2 S202 168.6(6) . . ?
N213 Pd2 S201 91.7(3) . . ?
N222 Pd2 S201 172.8(4) . . ?
N322 Pd2 S201 178.8(13) . . ?
N313 Pd2 S201 100.9(5) . . ?
S202 Pd2 S201 89.92(6) . . ?
C201 S201 Pd2 99.65(17) . . ?
C207 S202 Pd2 108.42(16) . . ?
C202 C201 C206 114.7(5) . . ?
C202 C201 S201 122.1(4) . . ?
C206 C201 S201 123.1(4) . . ?
F201 C202 C203 117.8(5) . . ?
F201 C202 C201 119.4(5) . . ?
C203 C202 C201 122.8(5) . . ?
F202 C203 C202 119.1(5) . . ?
F202 C203 C204 119.4(5) . . ?
C202 C203 C204 121.6(5) . . ?
C203 C204 C205 116.2(5) . . ?
C206 C205 F203 119.3(5) . . ?
C206 C205 C204 122.3(5) . . ?
F203 C205 C204 118.4(5) . . ?
C205 C206 F204 118.8(5) . . ?
C205 C206 C201 122.4(5) . . ?
F204 C206 C201 118.8(5) . . ?
C208 C207 C212 114.9(5) . . ?
C208 C207 S202 126.5(4) . . ?
C212 C207 S202 118.7(4) . . ?
F205 C208 C209 116.6(5) . . ?
F205 C208 C207 119.9(4) . . ?
C209 C208 C207 123.5(5) . . ?
F206 C209 C208 119.0(5) . . ?
F206 C209 C210 120.3(5) . . ?
C208 C209 C210 120.7(5) . . ?
C211 C210 C209 116.4(5) . . ?
C212 C211 F207 118.2(6) . . ?
C212 C211 C210 123.2(5) . . ?
F207 C211 C210 118.6(5) . . ?
F208 C212 C211 119.3(5) . . ?
F208 C212 C207 119.4(5) . . ?
C211 C212 C207 121.3(5) . . ?
C214 N213 C223 119.3(8) . . ?
C214 N213 Pd2 128.6(7) . . ?
C223 N213 Pd2 112.0(7) . . ?
N213 C214 C215 121.8(8) . . ?
C216 C215 C214 118.7(9) . . ?
C224 C216 C215 119.9(10) . . ?
C218 C217 C224 122.8(10) . . ?
C217 C218 C225 118.2(9) . . ?
C220 C219 C225 122.7(11) . . ?
C219 C220 C221 117.7(11) . . ?
N222 C221 C220 124.5(10) . . ?
C221 N222 C226 115.5(9) . . ?
C221 N222 Pd2 132.4(9) . . ?
C226 N222 Pd2 112.2(8) . . ?
N213 C223 C224 122.5(8) . . ?
N213 C223 C226 119.1(10) . . ?
C224 C223 C226 118.4(9) . . ?
C216 C224 C223 117.7(9) . . ?
C216 C224 C217 123.4(11) . . ?
C223 C224 C217 118.9(10) . . ?
C226 C225 C218 122.0(9) . . ?
C226 C225 C219 115.0(10) . . ?
C218 C225 C219 123.1(10) . . ?
C225 C226 N222 124.7(9) . . ?
C225 C226 C223 119.8(9) . . ?
N222 C226 C223 115.6(10) . . ?
C314 N313 C323 118.3(16) . . ?
C314 N313 Pd2 128.4(13) . . ?
C323 N313 Pd2 113.3(13) . . ?
N313 C314 C315 122.3(15) . . ?
C316 C315 C314 114.1(17) . . ?
C324 C316 C315 127(2) . . ?
C318 C317 C324 120.8(18) . . ?
C325 C318 C317 122.6(19) . . ?
C320 C319 C325 121.3(19) . . ?
C319 C320 C321 120.2(17) . . ?
N322 C321 C320 119.0(16) . . ?
C321 N322 C326 121.8(16) . . ?
C321 N322 Pd2 124.2(16) . . ?
C326 N322 Pd2 114.0(15) . . ?
N313 C323 C326 116.5(19) . . ?
N313 C323 C324 122.0(17) . . ?
C326 C323 C324 121.4(17) . . ?
C316 C324 C317 126(2) . . ?
C316 C324 C323 116.4(17) . . ?
C317 C324 C323 117.1(16) . . ?
C318 C325 C319 127(2) . . ?
C318 C325 C326 119.8(19) . . ?
C319 C325 C326 113.6(16) . . ?
N322 C326 C323 117.6(19) . . ?
N322 C326 C325 124.2(16) . . ?
C323 C326 C325 118.2(18) . . ?
C2 C1 C6 120.9(19) . . ?
C1 C2 C3 120.1(18) . . ?
C2 C3 C4 122.2(18) . . ?
C5 C4 C3 116.9(15) . . ?
C4 C5 C6 121.9(15) . . ?
C5 C6 C1 117.3(17) . . ?
C2B C1B C6B 121(2) . . ?
C1B C2B C3B 119.9(19) . . ?
C2B C3B C4B 122.7(19) . . ?
C5B C4B C3B 117.1(16) . . ?
C4B C5B C6B 121.5(16) . . ?
C5B C6B C1B 117.3(18) . . ?

loop_
_geom_bond_atom_site_label_1
_geom_bond_atom_site_label_2
_geom_bond_distance
_geom_bond_site_symmetry_2
_geom_bond_publ_flag
Pd1 N122 2.097(4) . ?
Pd1 N113 2.101(4) . ?
Pd1 S102 2.2874(13) . ?
Pd1 S101 2.2886(13) . ?
S101 C101 1.762(5) . ?
S102 C107 1.746(5) . ?
F101 C102 1.350(5) . ?
F102 C103 1.340(6) . ?
F103 C105 1.352(5) . ?
F104 C106 1.338(5) . ?
F105 C108 1.345(5) . ?
F106 C109 1.341(6) . ?
F107 C111 1.360(6) . ?
F108 C112 1.347(6) . ?
C101 C102 1.376(7) . ?
C101 C106 1.388(6) . ?
C102 C103 1.362(7) . ?
C103 C104 1.374(7) . ?
C104 C105 1.353(7) . ?
C105 C106 1.364(7) . ?
C107 C108 1.386(6) . ?
C107 C112 1.403(6) . ?
C108 C109 1.374(7) . ?
C109 C110 1.364(7) . ?
C110 C111 1.362(8) . ?
C111 C112 1.358(7) . ?
N113 C114 1.318(6) . ?
N113 C123 1.358(5) . ?
C114 C115 1.388(7) . ?
C115 C116 1.361(7) . ?
C116 C124 1.395(7) . ?
C117 C118 1.334(7) . ?
C117 C124 1.434(6) . ?
C118 C125 1.432(7) . ?
C119 C120 1.349(7) . ?
C119 C125 1.399(7) . ?
C120 C121 1.398(7) . ?
C121 N122 1.314(6) . ?
N122 C126 1.358(5) . ?
C123 C124 1.409(6) . ?
C123 C126 1.418(6) . ?
C125 C126 1.403(6) . ?
Pd2 N213 2.077(8) . ?
Pd2 N222 2.086(8) . ?
Pd2 N322 2.087(13) . ?
Pd2 N313 2.103(13) . ?
Pd2 S202 2.2788(13) . ?
Pd2 S201 2.2925(15) . ?
S201 C201 1.758(5) . ?
S202 C207 1.754(5) . ?
F201 C202 1.346(5) . ?
F202 C203 1.352(6) . ?
F203 C205 1.354(6) . ?
F204 C206 1.347(6) . ?
F205 C208 1.357(5) . ?
F206 C209 1.331(6) . ?
F207 C211 1.354(6) . ?
F208 C212 1.335(6) . ?
C201 C202 1.377(7) . ?
C201 C206 1.393(7) . ?
C202 C203 1.360(7) . ?
C203 C204 1.370(8) . ?
C204 C205 1.378(8) . ?
C205 C206 1.342(7) . ?
C207 C208 1.369(6) . ?
C207 C212 1.403(6) . ?
C208 C209 1.357(7) . ?
C209 C210 1.387(8) . ?
C210 C211 1.354(8) . ?
C211 C212 1.351(7) . ?
N213 C214 1.306(13) . ?
N213 C223 1.358(13) . ?
C214 C215 1.418(13) . ?
C215 C216 1.388(11) . ?
C216 C224 1.373(13) . ?
C217 C218 1.364(12) . ?
C217 C224 1.410(13) . ?
C218 C225 1.402(14) . ?
C219 C220 1.364(13) . ?
C219 C225 1.407(13) . ?
C220 C221 1.362(15) . ?
C221 N222 1.348(15) . ?
N222 C226 1.395(15) . ?
C223 C224 1.405(16) . ?
C223 C226 1.442(13) . ?
C225 C226 1.372(15) . ?
N313 C314 1.34(2) . ?
N313 C323 1.34(2) . ?
C314 C315 1.46(3) . ?
C315 C316 1.34(2) . ?
C316 C324 1.31(2) . ?
C317 C318 1.40(2) . ?
C317 C324 1.43(3) . ?
C318 C325 1.36(2) . ?
C319 C320 1.38(2) . ?
C319 C325 1.39(3) . ?
C320 C321 1.42(3) . ?
C321 N322 1.31(3) . ?
N322 C326 1.32(3) . ?
C323 C326 1.44(3) . ?
C323 C324 1.43(3) . ?
C325 C326 1.44(3) . ?
C1 C2 1.34(2) . ?
C1 C6 1.404(18) . ?
C2 C3 1.36(2) . ?
C3 C4 1.384(16) . ?
C4 C5 1.376(16) . ?
C5 C6 1.401(16) . ?
C1B C2B 1.34(2) . ?
C1B C6B 1.40(2) . ?
C2B C3B 1.36(2) . ?
C3B C4B 1.379(17) . ?
C4B C5B 1.379(17) . ?
C5B C6B 1.404(17) . ?
